data_1537321
loop_
_publ_author_name
'Galy, J.'
'Darriet, J.'
'Hagenmuller, P.'

_publ_section_title
;
 Les bronzes Lix V2 O5. Structure de la phase beta' et affinement de la
 structure de la phase gamma
;
_journal_name_full 'Revue de Chimie Minerale'
_journal_page_first 509
_journal_page_last 522
_journal_volume 8
_journal_year 1971
_chemical_formula_sum 'Li0.667 O5 V2'
_chemical_name_systematic 'Li.667 V2 O5'
_space_group_IT_number 12
_symmetry_space_group_name_Hall '-C 2y'
_symmetry_space_group_name_H-M 'C 1 2/m 1'
_cell_angle_alpha 90
_cell_angle_beta 107.7
_cell_angle_gamma 90
_cell_formula_units_Z 6
_cell_length_a 15.266
_cell_length_b 3.618
_cell_length_c 10.1
_cell_volume 531.439
_citation_journal_id_ASTM RVCMA8
_cod_data_source_file Galy_RVCMA8_1971_725.cif
_cod_data_source_block Li0.667O5V2
_cod_original_cell_volume 531.4395
_cod_database_code 1537321

loop_
_symmetry_equiv_pos_as_xyz
x,y,z
-x,y,-z
-x,-y,-z
x,-y,z
x+1/2,y+1/2,z
-x+1/2,y+1/2,-z
-x+1/2,-y+1/2,-z
x+1/2,-y+1/2,z

loop_
_atom_site_label
_atom_site_type_symbol
_atom_site_fract_x
_atom_site_fract_y
_atom_site_fract_z
_atom_site_occupancy
_atom_site_U_iso_or_equiv
O2 O 0.81 0 0.05 1 0.0
O3 O 0.63 0 0.077 1 0.0
O5 O 0.259 0 0.222 1 0.0
V3 V 0.2883 0 0.4088 1 0.0
O1 O 0 0 0 1 0.0
V2 V 0.1151 0 0.1191 1 0.0
O7 O 0.249 0 0.579 1 0.0
O6 O 0.1 0 0.271 1 0.0
O8 O 0.391 0 0.461 1 0.0
Li1 Li 0.535 0 0.33 1 0.0
V1 V 0.3362 0 0.0979 1 0.0
O4 O 0.431 0 0.208 1 0.0
